data_1553178
loop_
_publ_author_name
'Zende, V. M.'
'Schulzke, C.'
'Kapdi, A. R.'

_publ_section_title
;
 Pincer CNC bis-N-heterocyclic carbenes: robust ligands for
 palladium-catalysed Suzuki--Miyaura arylation of bromoanthracene and
 related substrates
;
_journal_issue 10
_journal_name_full 'Organic Chemistry Frontiers'
_journal_page_first 1397
_journal_paper_doi 10.1039/C5QO00236B
_journal_volume 2
_journal_year 2015
_chemical_formula_sum 'C21 H14 O2'
_chemical_formula_weight 298.32
_space_group_crystal_system monoclinic
_space_group_IT_number 15
_space_group_name_Hall '-C 2yc'
_space_group_name_H-M_alt 'C 1 2/c 1'
_atom_sites_solution_hydrogens geom
_audit_creation_method SHELXL-2013
_audit_update_record
;
2015-07-11 deposited with the CCDC.
2015-08-25 downloaded from the CCDC.
;
_cell_angle_alpha 90
_cell_angle_beta 111.31(3)
_cell_angle_gamma 90
_cell_formula_units_Z 8
_cell_length_a 23.657(5)
_cell_length_b 7.2556(15)
_cell_length_c 18.859(4)
_cell_measurement_reflns_used 12657
_cell_measurement_temperature 170(2)
_cell_measurement_theta_max 52.5
_cell_measurement_theta_min 3.6
_cell_volume 3015.7(13)
_computing_structure_refinement 'SHELXL-2013 (Sheldrick, 2013)'
_diffrn_ambient_temperature 170(2)
_diffrn_measured_fraction_theta_full 0.996
_diffrn_measured_fraction_theta_max 0.989
_diffrn_measurement_device_type 'STOE IPDS2T'
_diffrn_measurement_method \w
_diffrn_radiation_type MoK\a
_diffrn_radiation_wavelength 0.71073
_diffrn_reflns_av_R_equivalents 0.0727
_diffrn_reflns_av_unetI/netI 0.0509
_diffrn_reflns_Laue_measured_fraction_full 0.996
_diffrn_reflns_Laue_measured_fraction_max 0.989
_diffrn_reflns_limit_h_max 29
_diffrn_reflns_limit_h_min -29
_diffrn_reflns_limit_k_max 8
_diffrn_reflns_limit_k_min -8
_diffrn_reflns_limit_l_max 23
_diffrn_reflns_limit_l_min -21
_diffrn_reflns_number 11988
_diffrn_reflns_point_group_measured_fraction_full 0.996
_diffrn_reflns_point_group_measured_fraction_max 0.989
_diffrn_reflns_theta_full 25.242
_diffrn_reflns_theta_max 26.215
_diffrn_reflns_theta_min 3.296
_diffrn_source 'fine-focus sealed tube'
_exptl_absorpt_coefficient_mu 0.084
_exptl_absorpt_correction_type none
_exptl_crystal_colour colourless
_exptl_crystal_density_diffrn 1.314
_exptl_crystal_description platelet
_exptl_crystal_F_000 1248
_exptl_crystal_size_max 0.315
_exptl_crystal_size_mid 0.129
_exptl_crystal_size_min 0.120
_refine_diff_density_max 0.281
_refine_diff_density_min -0.188
_refine_diff_density_rms 0.038
_refine_ls_extinction_method none
_refine_ls_goodness_of_fit_ref 0.929
_refine_ls_hydrogen_treatment constr
_refine_ls_matrix_type full
_refine_ls_number_parameters 208
_refine_ls_number_reflns 2990
_refine_ls_number_restraints 0
_refine_ls_restrained_S_all 0.929
_refine_ls_R_factor_all 0.0854
_refine_ls_R_factor_gt 0.0448
_refine_ls_shift/su_max 0.000
_refine_ls_shift/su_mean 0.000
_refine_ls_structure_factor_coef Fsqd
_refine_ls_weighting_details 'w=1/[\s^2^(Fo^2^)+(0.0798P)^2^] where P=(Fo^2^+2Fc^2^)/3'
_refine_ls_weighting_scheme calc
_refine_ls_wR_factor_gt 0.1102
_refine_ls_wR_factor_ref 0.1314
_reflns_Friedel_coverage 0.000
_reflns_number_gt 1913
_reflns_number_total 2990
_reflns_threshold_expression 'I > 2\s(I)'
_cod_data_source_file c5qo00236b2.cif
_cod_data_source_block shelx
_cod_original_cell_volume 3015.8(12)
_cod_original_sg_symbol_H-M 'C 2/c'
_cod_database_code 1553178
_shelx_space_group_comment
;
The symmetry employed for this shelxl refinement is uniquely defined
by the following loop, which should always be used as a source of
symmetry information in preference to the above space-group names.
They are only intended as comments.
;
_shelx_estimated_absorpt_t_min 0.974
_shelx_estimated_absorpt_t_max 0.990
_shelxl_version_number 2013-3

loop_
_space_group_symop_operation_xyz
'x, y, z'
'-x, y, -z+1/2'
'x+1/2, y+1/2, z'
'-x+1/2, y+1/2, -z+1/2'
'-x, -y, -z'
'x, -y, z-1/2'
'-x+1/2, -y+1/2, -z'
'x+1/2, -y+1/2, z-1/2'

loop_
_atom_site_label
_atom_site_type_symbol
_atom_site_fract_x
_atom_site_fract_y
_atom_site_fract_z
_atom_site_U_iso_or_equiv
_atom_site_adp_type
_atom_site_occupancy
_atom_site_site_symmetry_order
_atom_site_calc_flag
_atom_site_refinement_flags_posn
_atom_site_refinement_flags_adp
C1 C 0.29258(9) 0.4970(2) 0.64192(10) 0.0271(4) Uani 1 1 d . .
C2 C 0.27196(9) 0.5548(3) 0.56417(11) 0.0313(4) Uani 1 1 d . .
H2 H 0.2938 0.6474 0.5493 0.038 Uiso 1 1 calc R U
C3 C 0.22153(10) 0.4792(3) 0.51109(12) 0.0366(5) Uani 1 1 d . .
H3 H 0.2088 0.5196 0.4597 0.044 Uiso 1 1 calc R U
C4 C 0.18811(10) 0.3419(3) 0.53147(13) 0.0395(5) Uani 1 1 d . .
H4 H 0.1528 0.2916 0.4939 0.047 Uiso 1 1 calc R U
C5 C 0.20596(9) 0.2815(3) 0.60403(12) 0.0353(5) Uani 1 1 d . .
H5 H 0.1831 0.1885 0.6169 0.042 Uiso 1 1 calc R U
C6 C 0.25856(9) 0.3550(3) 0.66163(11) 0.0298(4) Uani 1 1 d . .
C7 C 0.27710(9) 0.2941(3) 0.73684(11) 0.0302(4) Uani 1 1 d . .
H7 H 0.2544 0.2006 0.7497 0.036 Uiso 1 1 calc R U
C8 C 0.32791(9) 0.3667(2) 0.79330(11) 0.0286(4) Uani 1 1 d . .
C9 C 0.34679(10) 0.3051(3) 0.87051(11) 0.0336(5) Uani 1 1 d . .
H9 H 0.3245 0.2109 0.8837 0.040 Uiso 1 1 calc R U
C10 C 0.39597(10) 0.3794(3) 0.92504(12) 0.0373(5) Uani 1 1 d . .
H10 H 0.4075 0.3381 0.9762 0.045 Uiso 1 1 calc R U
C11 C 0.43038(10) 0.5182(3) 0.90650(12) 0.0371(5) Uani 1 1 d . .
H11 H 0.4651 0.5683 0.9452 0.045 Uiso 1 1 calc R U
C12 C 0.41420(9) 0.5801(3) 0.83388(11) 0.0322(5) Uani 1 1 d . .
H12 H 0.4381 0.6724 0.8225 0.039 Uiso 1 1 calc R U
C13 C 0.36225(8) 0.5100(2) 0.77446(10) 0.0261(4) Uani 1 1 d . .
C14 C 0.34352(9) 0.5754(2) 0.69884(11) 0.0263(4) Uani 1 1 d . .
C15 C 0.37560(9) 0.7365(3) 0.68104(10) 0.0263(4) Uani 1 1 d . .
C16 C 0.36626(10) 0.9103(3) 0.70531(12) 0.0328(5) Uani 1 1 d . .
H16 H 0.3399 0.9226 0.7328 0.039 Uiso 1 1 calc R U
C17 C 0.39430(10) 1.0685(3) 0.69074(12) 0.0367(5) Uani 1 1 d . .
H17 H 0.3875 1.1871 0.7075 0.044 Uiso 1 1 calc R U
C18 C 0.43189(9) 1.0427(3) 0.65117(11) 0.0315(4) Uani 1 1 d . .
C19 C 0.44166(9) 0.8707(3) 0.62650(10) 0.0294(4) Uani 1 1 d . .
C20 C 0.41475(9) 0.7146(3) 0.64075(11) 0.0294(4) Uani 1 1 d . .
H20 H 0.4223 0.5967 0.6241 0.035 Uiso 1 1 calc R U
C21 C 0.50062(12) 1.0732(3) 0.59724(14) 0.0471(6) Uani 1 1 d . .
H21A H 0.5432 1.0763 0.6334 0.056 Uiso 1 1 calc R U
H21B H 0.4991 1.1281 0.5485 0.056 Uiso 1 1 calc R U
O1 O 0.46284(7) 1.1742(2) 0.62706(9) 0.0424(4) Uani 1 1 d . .
O2 O 0.47918(7) 0.8872(2) 0.58536(9) 0.0394(4) Uani 1 1 d . .

loop_
_atom_site_aniso_label
_atom_site_aniso_U_11
_atom_site_aniso_U_22
_atom_site_aniso_U_33
_atom_site_aniso_U_23
_atom_site_aniso_U_13
_atom_site_aniso_U_12
C1 0.0315(10) 0.0225(9) 0.0292(10) 0.0003(7) 0.0132(9) 0.0027(7)
C2 0.0374(11) 0.0278(10) 0.0302(10) 0.0014(8) 0.0140(9) -0.0022(8)
C3 0.0433(12) 0.0350(11) 0.0283(10) -0.0008(8) 0.0094(9) -0.0017(9)
C4 0.0405(12) 0.0339(11) 0.0388(12) -0.0038(9) 0.0081(10) -0.0054(9)
C5 0.0350(11) 0.0298(10) 0.0420(12) -0.0014(9) 0.0150(10) -0.0062(8)
C6 0.0326(11) 0.0250(9) 0.0347(11) -0.0015(8) 0.0157(9) 0.0001(8)
C7 0.0358(11) 0.0246(9) 0.0358(11) 0.0028(8) 0.0198(9) 0.0000(8)
C8 0.0343(11) 0.0243(9) 0.0315(10) 0.0019(8) 0.0171(9) 0.0049(8)
C9 0.0411(12) 0.0290(10) 0.0353(11) 0.0084(8) 0.0192(10) 0.0079(9)
C10 0.0433(13) 0.0378(11) 0.0300(11) 0.0097(9) 0.0124(10) 0.0123(10)
C11 0.0339(11) 0.0382(11) 0.0331(11) 0.0027(9) 0.0049(9) 0.0082(9)
C12 0.0317(11) 0.0312(10) 0.0340(11) 0.0023(8) 0.0122(9) 0.0037(8)
C13 0.0278(10) 0.0243(9) 0.0294(10) 0.0014(8) 0.0139(8) 0.0048(7)
C14 0.0287(10) 0.0240(9) 0.0297(10) 0.0005(7) 0.0146(8) 0.0034(7)
C15 0.0272(10) 0.0277(9) 0.0238(9) 0.0010(7) 0.0090(8) -0.0004(8)
C16 0.0383(11) 0.0305(10) 0.0363(11) -0.0023(8) 0.0215(10) -0.0015(8)
C17 0.0439(12) 0.0275(10) 0.0429(12) -0.0047(9) 0.0208(10) -0.0020(9)
C18 0.0339(11) 0.0309(10) 0.0302(10) 0.0009(8) 0.0120(9) -0.0071(8)
C19 0.0261(10) 0.0388(11) 0.0247(10) 0.0006(8) 0.0107(9) -0.0034(8)
C20 0.0337(11) 0.0278(10) 0.0274(10) -0.0017(8) 0.0118(9) -0.0008(8)
C21 0.0511(14) 0.0463(13) 0.0523(14) -0.0014(11) 0.0290(12) -0.0141(11)
O1 0.0479(9) 0.0358(8) 0.0502(9) -0.0015(7) 0.0258(8) -0.0135(7)
O2 0.0414(9) 0.0416(8) 0.0451(9) -0.0018(6) 0.0275(7) -0.0084(6)

loop_
_atom_type_symbol
_atom_type_description
_atom_type_scat_dispersion_real
_atom_type_scat_dispersion_imag
_atom_type_scat_source
C C 0.0033 0.0016 'International Tables Vol C Tables 4.2.6.8 and 6.1.1.4'
H H 0.0000 0.0000 'International Tables Vol C Tables 4.2.6.8 and 6.1.1.4'
O O 0.0106 0.0060 'International Tables Vol C Tables 4.2.6.8 and 6.1.1.4'

loop_
_geom_angle_atom_site_label_1
_geom_angle_atom_site_label_2
_geom_angle_atom_site_label_3
_geom_angle
C14 C1 C2 122.78(17)
C14 C1 C6 119.75(17)
C2 C1 C6 117.46(17)
C3 C2 C1 121.10(19)
C2 C3 C4 120.80(19)
C5 C4 C3 120.4(2)
C4 C5 C6 121.07(19)
C7 C6 C5 121.41(18)
C7 C6 C1 119.43(18)
C5 C6 C1 119.16(18)
C8 C7 C6 121.62(18)
C7 C8 C9 121.71(18)
C7 C8 C13 119.56(17)
C9 C8 C13 118.72(18)
C10 C9 C8 120.89(19)
C9 C10 C11 120.53(19)
C12 C11 C10 120.5(2)
C11 C12 C13 121.5(2)
C14 C13 C12 122.62(17)
C14 C13 C8 119.54(17)
C12 C13 C8 117.84(16)
C1 C14 C13 120.06(17)
C1 C14 C15 120.45(16)
C13 C14 C15 119.36(17)
C16 C15 C20 119.83(17)
C16 C15 C14 118.79(17)
C20 C15 C14 121.38(16)
C15 C16 C17 122.44(18)
C18 C17 C16 116.30(18)
C17 C18 O1 127.98(18)
C17 C18 C19 122.02(18)
O1 C18 C19 109.94(17)
C20 C19 C18 122.24(17)
C20 C19 O2 128.35(17)
C18 C19 O2 109.36(16)
C19 C20 C15 117.15(17)
O1 C21 O2 108.10(17)
C18 O1 C21 105.04(16)
C19 O2 C21 104.94(16)

loop_
_geom_bond_atom_site_label_1
_geom_bond_atom_site_label_2
_geom_bond_distance
C1 C14 1.410(3)
C1 C2 1.430(3)
C1 C6 1.437(3)
C2 C3 1.363(3)
C3 C4 1.409(3)
C4 C5 1.350(3)
C5 C6 1.425(3)
C6 C7 1.396(3)
C7 C8 1.388(3)
C8 C9 1.431(3)
C8 C13 1.441(3)
C9 C10 1.353(3)
C10 C11 1.416(3)
C11 C12 1.358(3)
C12 C13 1.423(3)
C13 C14 1.413(3)
C14 C15 1.497(3)
C15 C16 1.386(3)
C15 C20 1.404(3)
C16 C17 1.403(3)
C17 C18 1.365(3)
C18 O1 1.377(2)
C18 C19 1.381(3)
C19 C20 1.373(3)
C19 O2 1.380(2)
C21 O1 1.421(3)
C21 O2 1.430(3)
